data_7200135
loop_
_publ_author_name
'Kendrick, John'
'Gourlay, Matthew D.'
'Neumann, Marcus A.'
'Leusen, Frank J. J.'

_publ_section_title
;
 Predicting spontaneous racemate resolution using recent developments in
 crystal structure prediction
;
_journal_issue 11
_journal_name_full CrystEngComm
_journal_page_first 2391
_journal_page_last 2399
_journal_paper_doi 10.1039/b909038j
_journal_volume 11
_journal_year 2009
_space_group_IT_number 2
_symmetry_cell_setting triclinic
_symmetry_Int_Tables_number 2
_symmetry_space_group_name_Hall '-P 1'
_symmetry_space_group_name_H-M 'P -1'
_cell_angle_alpha 80.250822
_cell_angle_beta 64.342186
_cell_angle_gamma 106.667145
_cell_length_a 6.716637
_cell_length_b 7.917431
_cell_length_c 6.182324
_cell_volume 266.994
_cod_data_source_file 5HMO_racemic.cif
_cod_data_source_block 5HMO_R_18
_cod_struct_determination_method theoretical
_cod_database_code 7200135

loop_
_symmetry_equiv_pos_site_id
_symmetry_equiv_pos_as_xyz
1 x,y,z
2 -x,-y,-z

loop_
_atom_site_label
_atom_site_type_symbol
_atom_site_fract_x
_atom_site_fract_y
_atom_site_fract_z
C16 C 0.174308 0.809111 0.922812
C17 C 0.108267 0.820577 1.191236
O18 O 0.296195 0.789545 1.232145
C19 C 0.429288 0.732970 1.042050
N20 N 0.351012 0.727374 0.876633
O21 O 0.598101 0.695484 1.037311
C22 C -0.138500 0.674453 1.407376
O23 O -0.324663 0.728848 1.412227
H24 H 0.015872 0.719135 0.922823
H25 H 0.252924 0.947867 0.778972
H26 H 0.121285 0.960607 1.197756
H27 H 0.456371 0.716148 0.702263
H28 H -0.166330 0.534911 1.388397
H29 H -0.147992 0.666841 1.590796
H30 H -0.356283 0.706730 1.272398
